data_1563264
loop_
_publ_author_name
'Xiong, Ding-Bang'
'Zhao, Yufeng'

_publ_section_title
;
 Half-Heusler phase related structural perturbations near stoichiometric
 composition FeZnSb
;
_journal_issue 5
_journal_name_full 'Journal of Solid State Chemistry'
_journal_page_first 1159
_journal_page_last 1164
_journal_paper_doi 10.1016/j.jssc.2011.03.029
_journal_volume 184
_journal_year 2011
_chemical_formula_sum 'Fe7.77 Sb8 Zn6.73'
_chemical_formula_weight 1848.20
_space_group_IT_number 225
_space_group_name_Hall '-F 4 2 3'
_space_group_name_H-M_alt 'F m -3 m'
_symmetry_cell_setting cubic
_symmetry_space_group_name_H-M 'F m -3 m'
_atom_sites_solution_primary direct
_atom_sites_solution_secondary difmap
_audit_creation_method SHELXL-97
_cell_angle_alpha 90.00
_cell_angle_beta 90.00
_cell_angle_gamma 90.00
_cell_formula_units_Z 4
_cell_length_a 11.6900(13)
_cell_length_b 11.6900(13)
_cell_length_c 11.6900(13)
_cell_measurement_temperature 293(2)
_cell_volume 1597.5(3)
_computing_structure_refinement 'SHELXL-97 (Sheldrick, 1997)'
_computing_structure_solution 'SHELXS-97 (Sheldrick, 1990)'
_diffrn_ambient_temperature 293(2)
_diffrn_measured_fraction_theta_full 0.984
_diffrn_measured_fraction_theta_max 0.984
_diffrn_radiation_monochromator graphite
_diffrn_radiation_source 'fine-focus sealed tube'
_diffrn_radiation_type MoK\a
_diffrn_radiation_wavelength 0.71073
_diffrn_reflns_av_R_equivalents 0.1452
_diffrn_reflns_av_sigmaI/netI 0.0432
_diffrn_reflns_limit_h_max 17
_diffrn_reflns_limit_h_min -17
_diffrn_reflns_limit_k_max 17
_diffrn_reflns_limit_k_min -17
_diffrn_reflns_limit_l_max 17
_diffrn_reflns_limit_l_min -13
_diffrn_reflns_number 4331
_diffrn_reflns_theta_full 32.65
_diffrn_reflns_theta_max 32.65
_diffrn_reflns_theta_min 3.02
_exptl_absorpt_coefficient_mu 29.931
_exptl_absorpt_correction_T_max 0.1021
_exptl_absorpt_correction_T_min 0.0220
_exptl_absorpt_correction_type numerical
_exptl_absorpt_process_details 'X-RED (1.02)-Data Reduction Program. Stoe & Cie., Darmstadt (Germany), 2001'
_exptl_crystal_density_diffrn 7.684
_exptl_crystal_density_method 'not measured'
_exptl_crystal_F_000 3248
_refine_diff_density_max 5.546
_refine_diff_density_min -3.129
_refine_diff_density_rms 0.587
_refine_ls_extinction_expression Fc^*^=kFc[1+0.001xFc^2^\l^3^/sin(2\q)]^-1/4^
_refine_ls_extinction_method SHELXL
_refine_ls_goodness_of_fit_ref 1.320
_refine_ls_matrix_type full
_refine_ls_number_parameters 16
_refine_ls_number_reflns 187
_refine_ls_number_restraints 0
_refine_ls_restrained_S_all 1.320
_refine_ls_R_factor_all 0.0850
_refine_ls_R_factor_gt 0.0811
_refine_ls_shift/su_max 1.763
_refine_ls_shift/su_mean 0.110
_refine_ls_structure_factor_coef Fsqd
_refine_ls_weighting_details 'calc w=1/[\s^2^(Fo^2^)+(0.0249P)^2^+603.9510P] where P=(Fo^2^+2Fc^2^)/3'
_refine_ls_weighting_scheme calc
_refine_ls_wR_factor_gt 0.1499
_refine_ls_wR_factor_ref 0.1513
_reflns_number_gt 177
_reflns_number_total 187
_reflns_threshold_expression >2sigma(I)
_cod_data_source_file JSSC-2011-184-1159.cif
_cod_data_source_block Fe7.87Zn6.72Sb8.0
_cod_depositor_comments
;
The following automatic conversions were performed:

data item '_symmetry_cell_setting' value 'Cubic' was changed to
'cubic' in accordance with the built-in table derived from the CIF
Core dictionary named 'cif_core.dic' version 2.4.5 last updated on
2014-11-21.

Automatic conversion script
Id: cif_fix_values 8369 2020-08-20 11:38:08Z andrius 
;
_cod_original_sg_symbol_H-M Fm-3m
_cod_database_code 1563264

loop_
_symmetry_equiv_pos_as_xyz
'x, y, z'
'-x, -y, z'
'-x, y, -z'
'x, -y, -z'
'z, x, y'
'z, -x, -y'
'-z, -x, y'
'-z, x, -y'
'y, z, x'
'-y, z, -x'
'y, -z, -x'
'-y, -z, x'
'y, x, -z'
'-y, -x, -z'
'y, -x, z'
'-y, x, z'
'x, z, -y'
'-x, z, y'
'-x, -z, -y'
'x, -z, y'
'z, y, -x'
'z, -y, x'
'-z, y, x'
'-z, -y, -x'
'x, y+1/2, z+1/2'
'-x, -y+1/2, z+1/2'
'-x, y+1/2, -z+1/2'
'x, -y+1/2, -z+1/2'
'z, x+1/2, y+1/2'
'z, -x+1/2, -y+1/2'
'-z, -x+1/2, y+1/2'
'-z, x+1/2, -y+1/2'
'y, z+1/2, x+1/2'
'-y, z+1/2, -x+1/2'
'y, -z+1/2, -x+1/2'
'-y, -z+1/2, x+1/2'
'y, x+1/2, -z+1/2'
'-y, -x+1/2, -z+1/2'
'y, -x+1/2, z+1/2'
'-y, x+1/2, z+1/2'
'x, z+1/2, -y+1/2'
'-x, z+1/2, y+1/2'
'-x, -z+1/2, -y+1/2'
'x, -z+1/2, y+1/2'
'z, y+1/2, -x+1/2'
'z, -y+1/2, x+1/2'
'-z, y+1/2, x+1/2'
'-z, -y+1/2, -x+1/2'
'x+1/2, y, z+1/2'
'-x+1/2, -y, z+1/2'
'-x+1/2, y, -z+1/2'
'x+1/2, -y, -z+1/2'
'z+1/2, x, y+1/2'
'z+1/2, -x, -y+1/2'
'-z+1/2, -x, y+1/2'
'-z+1/2, x, -y+1/2'
'y+1/2, z, x+1/2'
'-y+1/2, z, -x+1/2'
'y+1/2, -z, -x+1/2'
'-y+1/2, -z, x+1/2'
'y+1/2, x, -z+1/2'
'-y+1/2, -x, -z+1/2'
'y+1/2, -x, z+1/2'
'-y+1/2, x, z+1/2'
'x+1/2, z, -y+1/2'
'-x+1/2, z, y+1/2'
'-x+1/2, -z, -y+1/2'
'x+1/2, -z, y+1/2'
'z+1/2, y, -x+1/2'
'z+1/2, -y, x+1/2'
'-z+1/2, y, x+1/2'
'-z+1/2, -y, -x+1/2'
'x+1/2, y+1/2, z'
'-x+1/2, -y+1/2, z'
'-x+1/2, y+1/2, -z'
'x+1/2, -y+1/2, -z'
'z+1/2, x+1/2, y'
'z+1/2, -x+1/2, -y'
'-z+1/2, -x+1/2, y'
'-z+1/2, x+1/2, -y'
'y+1/2, z+1/2, x'
'-y+1/2, z+1/2, -x'
'y+1/2, -z+1/2, -x'
'-y+1/2, -z+1/2, x'
'y+1/2, x+1/2, -z'
'-y+1/2, -x+1/2, -z'
'y+1/2, -x+1/2, z'
'-y+1/2, x+1/2, z'
'x+1/2, z+1/2, -y'
'-x+1/2, z+1/2, y'
'-x+1/2, -z+1/2, -y'
'x+1/2, -z+1/2, y'
'z+1/2, y+1/2, -x'
'z+1/2, -y+1/2, x'
'-z+1/2, y+1/2, x'
'-z+1/2, -y+1/2, -x'
'-x, -y, -z'
'x, y, -z'
'x, -y, z'
'-x, y, z'
'-z, -x, -y'
'-z, x, y'
'z, x, -y'
'z, -x, y'
'-y, -z, -x'
'y, -z, x'
'-y, z, x'
'y, z, -x'
'-y, -x, z'
'y, x, z'
'-y, x, -z'
'y, -x, -z'
'-x, -z, y'
'x, -z, -y'
'x, z, y'
'-x, z, -y'
'-z, -y, x'
'-z, y, -x'
'z, -y, -x'
'z, y, x'
'-x, -y+1/2, -z+1/2'
'x, y+1/2, -z+1/2'
'x, -y+1/2, z+1/2'
'-x, y+1/2, z+1/2'
'-z, -x+1/2, -y+1/2'
'-z, x+1/2, y+1/2'
'z, x+1/2, -y+1/2'
'z, -x+1/2, y+1/2'
'-y, -z+1/2, -x+1/2'
'y, -z+1/2, x+1/2'
'-y, z+1/2, x+1/2'
'y, z+1/2, -x+1/2'
'-y, -x+1/2, z+1/2'
'y, x+1/2, z+1/2'
'-y, x+1/2, -z+1/2'
'y, -x+1/2, -z+1/2'
'-x, -z+1/2, y+1/2'
'x, -z+1/2, -y+1/2'
'x, z+1/2, y+1/2'
'-x, z+1/2, -y+1/2'
'-z, -y+1/2, x+1/2'
'-z, y+1/2, -x+1/2'
'z, -y+1/2, -x+1/2'
'z, y+1/2, x+1/2'
'-x+1/2, -y, -z+1/2'
'x+1/2, y, -z+1/2'
'x+1/2, -y, z+1/2'
'-x+1/2, y, z+1/2'
'-z+1/2, -x, -y+1/2'
'-z+1/2, x, y+1/2'
'z+1/2, x, -y+1/2'
'z+1/2, -x, y+1/2'
'-y+1/2, -z, -x+1/2'
'y+1/2, -z, x+1/2'
'-y+1/2, z, x+1/2'
'y+1/2, z, -x+1/2'
'-y+1/2, -x, z+1/2'
'y+1/2, x, z+1/2'
'-y+1/2, x, -z+1/2'
'y+1/2, -x, -z+1/2'
'-x+1/2, -z, y+1/2'
'x+1/2, -z, -y+1/2'
'x+1/2, z, y+1/2'
'-x+1/2, z, -y+1/2'
'-z+1/2, -y, x+1/2'
'-z+1/2, y, -x+1/2'
'z+1/2, -y, -x+1/2'
'z+1/2, y, x+1/2'
'-x+1/2, -y+1/2, -z'
'x+1/2, y+1/2, -z'
'x+1/2, -y+1/2, z'
'-x+1/2, y+1/2, z'
'-z+1/2, -x+1/2, -y'
'-z+1/2, x+1/2, y'
'z+1/2, x+1/2, -y'
'z+1/2, -x+1/2, y'
'-y+1/2, -z+1/2, -x'
'y+1/2, -z+1/2, x'
'-y+1/2, z+1/2, x'
'y+1/2, z+1/2, -x'
'-y+1/2, -x+1/2, z'
'y+1/2, x+1/2, z'
'-y+1/2, x+1/2, -z'
'y+1/2, -x+1/2, -z'
'-x+1/2, -z+1/2, y'
'x+1/2, -z+1/2, -y'
'x+1/2, z+1/2, y'
'-x+1/2, z+1/2, -y'
'-z+1/2, -y+1/2, x'
'-z+1/2, y+1/2, -x'
'z+1/2, -y+1/2, -x'
'z+1/2, y+1/2, x'

loop_
_atom_site_label
_atom_site_type_symbol
_atom_site_fract_x
_atom_site_fract_y
_atom_site_fract_z
_atom_site_U_iso_or_equiv
_atom_site_adp_type
_atom_site_occupancy
_atom_site_symmetry_multiplicity
_atom_site_calc_flag
_atom_site_refinement_flags
_atom_site_disorder_assembly
_atom_site_disorder_group
Sb1 Sb 0.2500 0.2500 0.2500 0.0057(7) Uani 1 24 d S . .
Sb2 Sb 0.27066(17) 0.0000 0.0000 0.0097(7) Uani 1 8 d S . .
Zn1 Zn 0.0000 0.0000 0.0000 0.017(4) Uani 0.72(6) 48 d SP . .
Zn2 Zn 0.0000 0.2500 0.2500 0.0138(8) Uani 1 8 d S . .
Fe1 Fe 0.5000 0.5000 0.5000 0.0121(19) Uani 1 48 d S . .
Fe2 Fe 0.1196(2) 0.1196(2) 0.1196(2) 0.0072(12) Uani 0.86(3) 6 d SP . .

loop_
_atom_site_aniso_label
_atom_site_aniso_U_11
_atom_site_aniso_U_22
_atom_site_aniso_U_33
_atom_site_aniso_U_23
_atom_site_aniso_U_13
_atom_site_aniso_U_12
Sb1 0.0057(7) 0.0057(7) 0.0057(7) 0.000 0.000 0.000
Sb2 0.0135(10) 0.0078(7) 0.0078(7) 0.000 0.000 0.000
Zn1 0.017(4) 0.017(4) 0.017(4) 0.000 0.000 0.000
Zn2 0.0111(14) 0.0151(10) 0.0151(10) -0.0033(11) 0.000 0.000
Fe1 0.0121(19) 0.0121(19) 0.0121(19) 0.000 0.000 0.000
Fe2 0.0072(12) 0.0072(12) 0.0072(12) -0.0004(6) -0.0004(6) -0.0004(6)

loop_
_atom_type_symbol
_atom_type_description
_atom_type_scat_dispersion_real
_atom_type_scat_dispersion_imag
_atom_type_scat_source
Fe Fe 0.3463 0.8444 'International Tables Vol C Tables 4.2.6.8 and 6.1.1.4'
Zn Zn 0.2839 1.4301 'International Tables Vol C Tables 4.2.6.8 and 6.1.1.4'
Sb Sb -0.5866 1.5461 'International Tables Vol C Tables 4.2.6.8 and 6.1.1.4'

loop_
_geom_angle_atom_site_label_1
_geom_angle_atom_site_label_2
_geom_angle_atom_site_label_3
_geom_angle
_geom_angle_site_symmetry_1
_geom_angle_site_symmetry_3
Fe2 Sb1 Fe2 109.5 . 28
Fe2 Sb1 Fe2 109.5 . 51
Fe2 Sb1 Fe2 109.5 28 51
Fe2 Sb1 Fe2 109.5 . 74
Fe2 Sb1 Fe2 109.5 28 74
Fe2 Sb1 Fe2 109.5 51 74
Fe2 Sb1 Zn2 54.7 . .
Fe2 Sb1 Zn2 54.7 28 .
Fe2 Sb1 Zn2 125.3 51 .
Fe2 Sb1 Zn2 125.3 74 .
Fe2 Sb1 Zn2 125.3 . 30
Fe2 Sb1 Zn2 54.7 28 30
Fe2 Sb1 Zn2 125.3 51 30
Fe2 Sb1 Zn2 54.7 74 30
Zn2 Sb1 Zn2 90.0 . 30
Fe2 Sb1 Zn2 54.7 . 9
Fe2 Sb1 Zn2 125.3 28 9
Fe2 Sb1 Zn2 125.3 51 9
Fe2 Sb1 Zn2 54.7 74 9
Zn2 Sb1 Zn2 90.0 . 9
Zn2 Sb1 Zn2 90.0 30 9
Fe2 Sb1 Zn2 125.3 . 58
Fe2 Sb1 Zn2 54.7 28 58
Fe2 Sb1 Zn2 54.7 51 58
Fe2 Sb1 Zn2 125.3 74 58
Zn2 Sb1 Zn2 90.0 . 58
Zn2 Sb1 Zn2 90.0 30 58
Zn2 Sb1 Zn2 180.0 9 58
Fe2 Sb1 Zn2 54.7 . 5
Fe2 Sb1 Zn2 125.3 28 5
Fe2 Sb1 Zn2 54.7 51 5
Fe2 Sb1 Zn2 125.3 74 5
Zn2 Sb1 Zn2 90.0 . 5
Zn2 Sb1 Zn2 180.0 30 5
Zn2 Sb1 Zn2 90.0 9 5
Zn2 Sb1 Zn2 90.0 58 5
Fe2 Sb1 Zn2 125.3 . 74
Fe2 Sb1 Zn2 125.3 28 74
Fe2 Sb1 Zn2 54.7 51 74
Fe2 Sb1 Zn2 54.7 74 74
Zn2 Sb1 Zn2 180.0 . 74
Zn2 Sb1 Zn2 90.0 30 74
Zn2 Sb1 Zn2 90.0 9 74
Zn2 Sb1 Zn2 90.0 58 74
Zn2 Sb1 Zn2 90.0 5 74
Fe2 Sb2 Fe2 63.67(10) 4 99
Fe2 Sb2 Fe2 63.67(10) 4 98
Fe2 Sb2 Fe2 96.48(19) 99 98
Fe2 Sb2 Fe2 96.48(19) 4 .
Fe2 Sb2 Fe2 63.67(10) 99 .
Fe2 Sb2 Fe2 63.67(10) 98 .
Fe2 Sb2 Fe1 131.76(9) 4 25_544
Fe2 Sb2 Fe1 131.76(9) 99 25_544
Fe2 Sb2 Fe1 131.76(9) 98 25_544
Fe2 Sb2 Fe1 131.76(9) . 25_544
Fe2 Sb2 Zn2 54.51(4) 4 6
Fe2 Sb2 Zn2 118.09(8) 99 6
Fe2 Sb2 Zn2 54.51(4) 98 6
Fe2 Sb2 Zn2 118.09(8) . 6
Fe1 Sb2 Zn2 94.72(4) 25_544 6
Fe2 Sb2 Zn2 54.51(4) 4 82_545
Fe2 Sb2 Zn2 54.51(4) 99 82_545
Fe2 Sb2 Zn2 118.09(8) 98 82_545
Fe2 Sb2 Zn2 118.09(8) . 82_545
Fe1 Sb2 Zn2 94.72(4) 25_544 82_545
Zn2 Sb2 Zn2 89.611(7) 6 82_545
Fe2 Sb2 Zn2 118.09(8) 4 9
Fe2 Sb2 Zn2 118.09(8) 99 9
Fe2 Sb2 Zn2 54.51(4) 98 9
Fe2 Sb2 Zn2 54.51(4) . 9
Fe1 Sb2 Zn2 94.72(4) 25_544 9
Zn2 Sb2 Zn2 89.611(7) 6 9
Zn2 Sb2 Zn2 170.55(8) 82_545 9
Fe2 Sb2 Zn2 118.09(8) 4 5
Fe2 Sb2 Zn2 54.51(4) 99 5
Fe2 Sb2 Zn2 118.09(8) 98 5
Fe2 Sb2 Zn2 54.51(4) . 5
Fe1 Sb2 Zn2 94.72(4) 25_544 5
Zn2 Sb2 Zn2 170.55(8) 6 5
Zn2 Sb2 Zn2 89.611(7) 82_545 5
Zn2 Sb2 Zn2 89.611(7) 9 5
Fe2 Sb2 Zn1 48.24(9) 4 .
Fe2 Sb2 Zn1 48.24(9) 99 .
Fe2 Sb2 Zn1 48.24(9) 98 .
Fe2 Sb2 Zn1 48.24(9) . .
Fe1 Sb2 Zn1 180.0 25_544 .
Zn2 Sb2 Zn1 85.28(4) 6 .
Zn2 Sb2 Zn1 85.28(4) 82_545 .
Zn2 Sb2 Zn1 85.28(4) 9 .
Zn2 Sb2 Zn1 85.28(4) 5 .
Fe2 Zn1 Fe2 180.0(3) . 97
Fe2 Zn1 Fe2 70.5 . 100
Fe2 Zn1 Fe2 109.5 97 100
Fe2 Zn1 Fe2 109.5 . 4
Fe2 Zn1 Fe2 70.5 97 4
Fe2 Zn1 Fe2 180.00(18) 100 4
Fe2 Zn1 Fe2 70.5 . 99
Fe2 Zn1 Fe2 109.5 97 99
Fe2 Zn1 Fe2 109.5 100 99
Fe2 Zn1 Fe2 70.5 4 99
Fe2 Zn1 Fe2 109.5 . 3
Fe2 Zn1 Fe2 70.5 97 3
Fe2 Zn1 Fe2 70.5 100 3
Fe2 Zn1 Fe2 109.5 4 3
Fe2 Zn1 Fe2 180.0(3) 99 3
Fe2 Zn1 Fe2 70.5 . 98
Fe2 Zn1 Fe2 109.5 97 98
Fe2 Zn1 Fe2 109.5 100 98
Fe2 Zn1 Fe2 70.5 4 98
Fe2 Zn1 Fe2 109.5 99 98
Fe2 Zn1 Fe2 70.5 3 98
Fe2 Zn1 Fe2 109.5 . 2
Fe2 Zn1 Fe2 70.5 97 2
Fe2 Zn1 Fe2 70.5 100 2
Fe2 Zn1 Fe2 109.5 4 2
Fe2 Zn1 Fe2 70.5 99 2
Fe2 Zn1 Fe2 109.5 3 2
Fe2 Zn1 Fe2 180.0(3) 98 2
Fe2 Zn1 Sb2 54.7 . 5
Fe2 Zn1 Sb2 125.3 97 5
Fe2 Zn1 Sb2 54.7 100 5
Fe2 Zn1 Sb2 125.3 4 5
Fe2 Zn1 Sb2 125.3 99 5
Fe2 Zn1 Sb2 54.7 3 5
Fe2 Zn1 Sb2 54.7 98 5
Fe2 Zn1 Sb2 125.3 2 5
Fe2 Zn1 Sb2 54.7 . .
Fe2 Zn1 Sb2 125.3 97 .
Fe2 Zn1 Sb2 125.3 100 .
Fe2 Zn1 Sb2 54.7 4 .
Fe2 Zn1 Sb2 54.7 99 .
Fe2 Zn1 Sb2 125.3 3 .
Fe2 Zn1 Sb2 54.7 98 .
Fe2 Zn1 Sb2 125.3 2 .
Sb2 Zn1 Sb2 90.0 5 .
Fe2 Zn1 Sb2 125.3 . 105
Fe2 Zn1 Sb2 54.7 97 105
Fe2 Zn1 Sb2 125.3 100 105
Fe2 Zn1 Sb2 54.7 4 105
Fe2 Zn1 Sb2 125.3 99 105
Fe2 Zn1 Sb2 54.7 3 105
Fe2 Zn1 Sb2 54.7 98 105
Fe2 Zn1 Sb2 125.3 2 105
Sb2 Zn1 Sb2 90.0 5 105
Sb2 Zn1 Sb2 90.0 . 105
Fe2 Zn1 Sb2 54.7 . 9
Fe2 Zn1 Sb2 125.3 97 9
Fe2 Zn1 Sb2 54.7 100 9
Fe2 Zn1 Sb2 125.3 4 9
Fe2 Zn1 Sb2 54.7 99 9
Fe2 Zn1 Sb2 125.3 3 9
Fe2 Zn1 Sb2 125.3 98 9
Fe2 Zn1 Sb2 54.7 2 9
Sb2 Zn1 Sb2 90.0 5 9
Sb2 Zn1 Sb2 90.0 . 9
Sb2 Zn1 Sb2 180.0 105 9
Fe2 Zn2 Fe2 180.00(8) 28 100
Fe2 Zn2 Fe2 65.95(17) 28 121
Fe2 Zn2 Fe2 114.05(17) 100 121
Fe2 Zn2 Fe2 114.05(17) 28 .
Fe2 Zn2 Fe2 65.95(17) 100 .
Fe2 Zn2 Fe2 180.0 121 .
Fe2 Zn2 Sb1 57.03(8) 28 .
Fe2 Zn2 Sb1 122.97(8) 100 .
Fe2 Zn2 Sb1 122.97(8) 121 .
Fe2 Zn2 Sb1 57.03(8) . .
Fe2 Zn2 Sb1 122.97(8) 28 121
Fe2 Zn2 Sb1 57.03(8) 100 121
Fe2 Zn2 Sb1 57.03(8) 121 121
Fe2 Zn2 Sb1 122.97(8) . 121
Sb1 Zn2 Sb1 180.0 . 121
Fe2 Zn2 Sb2 122.84(4) 28 5
Fe2 Zn2 Sb2 57.16(4) 100 5
Fe2 Zn2 Sb2 122.84(4) 121 5
Fe2 Zn2 Sb2 57.16(4) . 5
Sb1 Zn2 Sb2 90.0 . 5
Sb1 Zn2 Sb2 90.0 121 5
Fe2 Zn2 Sb2 57.16(4) 28 129
Fe2 Zn2 Sb2 122.84(4) 100 129
Fe2 Zn2 Sb2 57.16(4) 121 129
Fe2 Zn2 Sb2 122.84(4) . 129
Sb1 Zn2 Sb2 90.0 . 129
Sb1 Zn2 Sb2 90.0 121 129
Sb2 Zn2 Sb2 80.55(8) 5 129
Fe2 Zn2 Sb2 122.84(4) 28 9
Fe2 Zn2 Sb2 57.16(4) 100 9
Fe2 Zn2 Sb2 122.84(4) 121 9
Fe2 Zn2 Sb2 57.16(4) . 9
Sb1 Zn2 Sb2 90.0 . 9
Sb1 Zn2 Sb2 90.0 121 9
Sb2 Zn2 Sb2 99.45(8) 5 9
Sb2 Zn2 Sb2 180.0 129 9
Fe2 Zn2 Sb2 57.16(4) 28 125
Fe2 Zn2 Sb2 122.84(4) 100 125
Fe2 Zn2 Sb2 57.16(4) 121 125
Fe2 Zn2 Sb2 122.84(4) . 125
Sb1 Zn2 Sb2 90.0 . 125
Sb1 Zn2 Sb2 90.0 121 125
Sb2 Zn2 Sb2 180.00(8) 5 125
Sb2 Zn2 Sb2 99.45(8) 129 125
Sb2 Zn2 Sb2 80.55(8) 9 125
Sb2 Fe1 Sb2 180.0 121_655 25
Sb2 Fe1 Sb2 90.0 121_655 177_556
Sb2 Fe1 Sb2 90.0 25 177_556
Sb2 Fe1 Sb2 90.0 121_655 53
Sb2 Fe1 Sb2 90.0 25 53
Sb2 Fe1 Sb2 90.0 177_556 53
Sb2 Fe1 Sb2 90.0 121_655 149_565
Sb2 Fe1 Sb2 90.0 25 149_565
Sb2 Fe1 Sb2 90.0 177_556 149_565
Sb2 Fe1 Sb2 180.0 53 149_565
Sb2 Fe1 Sb2 90.0 121_655 81
Sb2 Fe1 Sb2 90.0 25 81
Sb2 Fe1 Sb2 180.0 177_556 81
Sb2 Fe1 Sb2 90.0 53 81
Sb2 Fe1 Sb2 90.0 149_565 81
Zn1 Fe2 Zn2 111.76(8) . 9
Zn1 Fe2 Zn2 111.76(8) . 5
Zn2 Fe2 Zn2 107.09(9) 9 5
Zn1 Fe2 Zn2 111.76(8) . .
Zn2 Fe2 Zn2 107.09(9) 9 .
Zn2 Fe2 Zn2 107.09(9) 5 .
Zn1 Fe2 Sb1 180.0(3) . .
Zn2 Fe2 Sb1 68.24(8) 9 .
Zn2 Fe2 Sb1 68.24(8) 5 .
Zn2 Fe2 Sb1 68.24(8) . .
Zn1 Fe2 Sb2 77.02(9) . .
Zn2 Fe2 Sb2 68.330(19) 9 .
Zn2 Fe2 Sb2 68.330(19) 5 .
Zn2 Fe2 Sb2 171.22(17) . .
Sb1 Fe2 Sb2 102.98(9) . .
Zn1 Fe2 Sb2 77.02(9) . 9
Zn2 Fe2 Sb2 171.22(17) 9 9
Zn2 Fe2 Sb2 68.330(19) 5 9
Zn2 Fe2 Sb2 68.330(19) . 9
Sb1 Fe2 Sb2 102.98(9) . 9
Sb2 Fe2 Sb2 115.11(7) . 9
Zn1 Fe2 Sb2 77.02(9) . 5
Zn2 Fe2 Sb2 68.330(19) 9 5
Zn2 Fe2 Sb2 171.22(17) 5 5
Zn2 Fe2 Sb2 68.330(19) . 5
Sb1 Fe2 Sb2 102.98(9) . 5
Sb2 Fe2 Sb2 115.11(7) . 5
Sb2 Fe2 Sb2 115.11(7) 9 5
Zn1 Fe2 Fe2 54.7 . 99
Zn2 Fe2 Fe2 126.38(4) 9 99
Zn2 Fe2 Fe2 57.03(8) 5 99
Zn2 Fe2 Fe2 126.38(4) . 99
Sb1 Fe2 Fe2 125.3 . 99
Sb2 Fe2 Fe2 58.16(5) . 99
Sb2 Fe2 Fe2 58.16(5) 9 99
Sb2 Fe2 Fe2 131.76(9) 5 99
Zn1 Fe2 Fe2 54.7 . 98
Zn2 Fe2 Fe2 57.03(8) 9 98
Zn2 Fe2 Fe2 126.38(4) 5 98
Zn2 Fe2 Fe2 126.38(4) . 98
Sb1 Fe2 Fe2 125.3 . 98
Sb2 Fe2 Fe2 58.16(5) . 98
Sb2 Fe2 Fe2 131.76(9) 9 98
Sb2 Fe2 Fe2 58.16(5) 5 98
Fe2 Fe2 Fe2 90.0 99 98
Zn1 Fe2 Fe2 54.7 . 100
Zn2 Fe2 Fe2 126.38(4) 9 100
Zn2 Fe2 Fe2 126.38(4) 5 100
Zn2 Fe2 Fe2 57.03(8) . 100
Sb1 Fe2 Fe2 125.3 . 100
Sb2 Fe2 Fe2 131.76(9) . 100
Sb2 Fe2 Fe2 58.16(5) 9 100
Sb2 Fe2 Fe2 58.16(5) 5 100
Fe2 Fe2 Fe2 90.0 99 100
Fe2 Fe2 Fe2 90.0 98 100

loop_
_geom_bond_atom_site_label_1
_geom_bond_atom_site_label_2
_geom_bond_distance
_geom_bond_site_symmetry_2
Sb1 Fe2 2.640(4) .
Sb1 Fe2 2.640(4) 28
Sb1 Fe2 2.640(4) 51
Sb1 Fe2 2.640(4) 74
Sb1 Zn2 2.9225(3) .
Sb1 Zn2 2.9225(3) 30
Sb1 Zn2 2.9225(3) 9
Sb1 Zn2 2.9225(3) 58
Sb1 Zn2 2.9225(3) 5
Sb1 Zn2 2.9225(3) 74
Sb2 Fe2 2.6511(16) 4
Sb2 Fe2 2.6511(16) 99
Sb2 Fe2 2.6511(16) 98
Sb2 Fe2 2.6511(16) .
Sb2 Fe1 2.681(2) 25_544
Sb2 Zn2 2.9325(4) 6
Sb2 Zn2 2.9325(4) 82_545
Sb2 Zn2 2.9325(4) 9
Sb2 Zn2 2.9325(4) 5
Sb2 Zn1 3.164(2) .
Zn1 Fe2 2.422(4) .
Zn1 Fe2 2.422(4) 97
Zn1 Fe2 2.422(4) 100
Zn1 Fe2 2.422(4) 4
Zn1 Fe2 2.422(4) 99
Zn1 Fe2 2.422(4) 3
Zn1 Fe2 2.422(4) 98
Zn1 Fe2 2.422(4) 2
Zn1 Sb2 3.164(2) 5
Zn1 Sb2 3.164(2) 105
Zn1 Sb2 3.164(2) 9
Zn2 Fe2 2.5693(15) 28
Zn2 Fe2 2.5693(15) 100
Zn2 Fe2 2.5693(15) 121
Zn2 Fe2 2.5693(15) .
Zn2 Sb1 2.9225(3) 121
Zn2 Sb2 2.9325(4) 5
Zn2 Sb2 2.9325(4) 129
Zn2 Sb2 2.9325(4) 9
Zn2 Sb2 2.9325(4) 125
Fe1 Sb2 2.681(2) 121_655
Fe1 Sb2 2.681(2) 25
Fe1 Sb2 2.681(2) 177_556
Fe1 Sb2 2.681(2) 53
Fe1 Sb2 2.681(2) 149_565
Fe1 Sb2 2.681(2) 81
Fe2 Zn2 2.5693(15) 9
Fe2 Zn2 2.5693(15) 5
Fe2 Sb2 2.6511(16) 9
Fe2 Sb2 2.6511(16) 5
Fe2 Fe2 2.797(5) 99
Fe2 Fe2 2.797(5) 98
Fe2 Fe2 2.797(5) 100
